data_7116411
loop_
_publ_author_name
'Tingting Li'
'Shengbin Zhou'
'Jiang Wang'
'Jose Luis Acena'
'Vadim A. Soloshonok'
'Hong Liu'

_publ_section_title
;
 Asymmetric synthesis of alpha-(1-oxoisoindolin-3-yl)glycine: synthetic
 and mechanistic challenges
;
_journal_name_full Chem.Commun.
_journal_page_first 1624
_journal_paper_doi 10.1039/C4cc05659K
_journal_volume 51
_journal_year 2015
_chemical_formula_sum 'C36 H34 N4 Ni O5'
_chemical_formula_weight 661.38
_chemical_name_systematic
; 
 ? 
;
_space_group_crystal_system monoclinic
_space_group_IT_number 14
_space_group_name_Hall '-P 2yn'
_space_group_name_H-M_alt 'P 1 21/n 1'
_symmetry_space_group_name_Hall '-P 2yn'
_symmetry_space_group_name_H-M 'P 1 21/n 1'
_atom_sites_solution_hydrogens mixed
_audit_creation_method SHELXL-2013
_audit_update_record
;
2014-10-27 deposited with the CCDC.
2014-12-15 downloaded from the CCDC.
;
_cell_angle_alpha 90
_cell_angle_beta 91.288(2)
_cell_angle_gamma 90
_cell_formula_units_Z 4
_cell_length_a 11.0249(8)
_cell_length_b 18.0900(14)
_cell_length_c 15.8569(11)
_cell_measurement_reflns_used 4199
_cell_measurement_temperature 293(2)
_cell_measurement_theta_max 46.946
_cell_measurement_theta_min 4.453
_cell_volume 3161.7(4)
_computing_cell_refinement 'Bruker SMART'
_computing_data_collection 'Bruker SMART'
_computing_data_reduction 'Bruker SHELXTL'
_computing_molecular_graphics 'Bruker SHELXTL'
_computing_publication_material 'Bruker SHELXTL'
_computing_structure_refinement 'SHELXL-2013 (Sheldrick, 2013)'
_computing_structure_solution 'Bruker SHELXTL'
_diffrn_ambient_temperature 293(2)
_diffrn_measured_fraction_theta_full 1.000
_diffrn_measured_fraction_theta_max 1.000
_diffrn_measurement_device_type 'CCD area detector'
_diffrn_measurement_method 'phi and omega scans'
_diffrn_radiation_type MoK\a
_diffrn_radiation_wavelength 0.71073
_diffrn_reflns_av_R_equivalents 0.0423
_diffrn_reflns_av_unetI/netI 0.0431
_diffrn_reflns_Laue_measured_fraction_full 1.000
_diffrn_reflns_Laue_measured_fraction_max 1.000
_diffrn_reflns_limit_h_max 13
_diffrn_reflns_limit_h_min -9
_diffrn_reflns_limit_k_max 21
_diffrn_reflns_limit_k_min -22
_diffrn_reflns_limit_l_max 17
_diffrn_reflns_limit_l_min -19
_diffrn_reflns_number 19041
_diffrn_reflns_point_group_measured_fraction_full 1.000
_diffrn_reflns_point_group_measured_fraction_max 1.000
_diffrn_reflns_theta_full 25.242
_diffrn_reflns_theta_max 25.998
_diffrn_reflns_theta_min 1.708
_exptl_absorpt_coefficient_mu 0.664
_exptl_absorpt_correction_T_max 0.7457
_exptl_absorpt_correction_T_min 0.6275
_exptl_absorpt_correction_type multi-scan
_exptl_absorpt_process_details sadabs
_exptl_crystal_colour red
_exptl_crystal_density_diffrn 1.389
_exptl_crystal_description prismatic
_exptl_crystal_F_000 1384
_exptl_crystal_size_max 0.211
_exptl_crystal_size_mid 0.154
_exptl_crystal_size_min 0.089
_refine_diff_density_max 0.376
_refine_diff_density_min -0.195
_refine_diff_density_rms 0.053
_refine_ls_extinction_method none
_refine_ls_goodness_of_fit_ref 1.034
_refine_ls_hydrogen_treatment mixed
_refine_ls_matrix_type full
_refine_ls_number_parameters 421
_refine_ls_number_reflns 6221
_refine_ls_number_restraints 1
_refine_ls_restrained_S_all 1.034
_refine_ls_R_factor_all 0.0563
_refine_ls_R_factor_gt 0.0416
_refine_ls_shift/su_max 0.000
_refine_ls_shift/su_mean 0.000
_refine_ls_structure_factor_coef Fsqd
_refine_ls_weighting_details 'w=1/[\s^2^(Fo^2^)+(0.0502P)^2^+0.7769P] where P=(Fo^2^+2Fc^2^)/3'
_refine_ls_weighting_scheme calc
_refine_ls_wR_factor_gt 0.0987
_refine_ls_wR_factor_ref 0.1063
_reflns_Friedel_coverage 0.000
_reflns_number_gt 4914
_reflns_number_total 6221
_reflns_threshold_expression 'I > 2\s(I)'
_cod_data_source_file c4cc05659k2.cif
_cod_data_source_block cd214445
_cod_database_code 7116411
_shelx_space_group_comment
; 
The symmetry employed for this shelxl refinement is uniquely defined 
by the following loop, which should always be used as a source of 
symmetry information in preference to the above space-group names. 
They are only intended as comments. 
;
_shelxl_version_number 2013-4

loop_
_space_group_symop_operation_xyz
'x, y, z'
'-x+1/2, y+1/2, -z+1/2'
'-x, -y, -z'
'x-1/2, -y-1/2, z-1/2'

loop_
_atom_site_label
_atom_site_type_symbol
_atom_site_fract_x
_atom_site_fract_y
_atom_site_fract_z
_atom_site_U_iso_or_equiv
_atom_site_adp_type
_atom_site_occupancy
_atom_site_site_symmetry_order
_atom_site_calc_flag
_atom_site_refinement_flags_posn
_atom_site_refinement_flags_adp
Ni1 Ni -0.00210(2) 0.13369(2) 0.35479(2) 0.03189(10) Uani 1 1 d . .
O1 O -0.01283(18) 0.34688(10) 0.36152(12) 0.0595(5) Uani 1 1 d . .
O2 O -0.06253(15) 0.22922(9) 0.34163(11) 0.0443(4) Uani 1 1 d . .
O3 O -0.01390(18) -0.07333(10) 0.40792(16) 0.0721(6) Uani 1 1 d . .
O4 O -0.1491(2) 0.24694(12) 0.62302(15) 0.0768(7) Uani 1 1 d . .
O5 O 0.7846(3) 0.38302(14) 0.26468(17) 0.0933(8) Uani 1 1 d . .
H5 H 0.8364 0.3700 0.2995 0.140 Uiso 1 1 calc R U
N1 N 0.14490(16) 0.17726(10) 0.38331(11) 0.0328(4) Uani 1 1 d . .
N2 N 0.05696(16) 0.03884(10) 0.36069(11) 0.0329(4) Uani 1 1 d . .
N3 N -0.15901(16) 0.09137(10) 0.32677(12) 0.0360(4) Uani 1 1 d . .
N4 N 0.0136(2) 0.22269(11) 0.54016(14) 0.0461(5) Uani 1 1 d D .
C1 C 0.0086(2) 0.28089(13) 0.36765(15) 0.0406(6) Uani 1 1 d . .
C2 C 0.1266(2) 0.25506(12) 0.40945(14) 0.0348(5) Uani 1 1 d . .
H2 H 0.1939 0.2855 0.3900 0.042 Uiso 1 1 calc R U
C3 C 0.2523(2) 0.14890(12) 0.37904(14) 0.0357(5) Uani 1 1 d . .
C4 C 0.2716(2) 0.07160(13) 0.35607(14) 0.0361(5) Uani 1 1 d . .
C5 C 0.3911(2) 0.04866(15) 0.34089(17) 0.0506(7) Uani 1 1 d . .
H5A H 0.4536 0.0830 0.3465 0.061 Uiso 1 1 calc R U
C6 C 0.4188(3) -0.02232(17) 0.31806(19) 0.0598(8) Uani 1 1 d . .
H6 H 0.4985 -0.0360 0.3079 0.072 Uiso 1 1 calc R U
C7 C 0.3260(3) -0.07299(16) 0.31054(18) 0.0587(8) Uani 1 1 d . .
H7 H 0.3434 -0.1212 0.2945 0.070 Uiso 1 1 calc R U
C8 C 0.2083(2) -0.05372(14) 0.32622(17) 0.0489(6) Uani 1 1 d . .
H8 H 0.1477 -0.0893 0.3212 0.059 Uiso 1 1 calc R U
C9 C 0.1774(2) 0.01877(12) 0.34975(14) 0.0347(5) Uani 1 1 d . .
C10 C -0.0293(2) -0.01201(13) 0.37835(16) 0.0420(6) Uani 1 1 d . .
C11 C -0.1574(2) 0.01274(13) 0.35766(16) 0.0405(6) Uani 1 1 d . .
H11 H -0.1913 -0.0192 0.3131 0.049 Uiso 1 1 calc R U
C12 C -0.2399(3) 0.00986(18) 0.43301(19) 0.0616(8) Uani 1 1 d . .
H12A H -0.3162 -0.0140 0.4181 0.074 Uiso 1 1 calc R U
H12B H -0.2016 -0.0169 0.4794 0.074 Uiso 1 1 calc R U
C13 C -0.2601(3) 0.08942(19) 0.45647(19) 0.0631(8) Uani 1 1 d . .
H13A H -0.3369 0.0959 0.4842 0.076 Uiso 1 1 calc R U
H13B H -0.1951 0.1077 0.4931 0.076 Uiso 1 1 calc R U
C14 C -0.2604(2) 0.12766(15) 0.37244(18) 0.0513(7) Uani 1 1 d . .
H14A H -0.3372 0.1205 0.3425 0.062 Uiso 1 1 calc R U
H14B H -0.2458 0.1802 0.3791 0.062 Uiso 1 1 calc R U
C15 C -0.1823(2) 0.09737(15) 0.23322(15) 0.0469(6) Uani 1 1 d . .
H15A H -0.2499 0.0655 0.2174 0.056 Uiso 1 1 calc R U
H15B H -0.2053 0.1478 0.2196 0.056 Uiso 1 1 calc R U
C16 C -0.0741(2) 0.07632(15) 0.18264(15) 0.0454(6) Uani 1 1 d . .
C17 C 0.0129(3) 0.12911(15) 0.16478(17) 0.0521(7) Uani 1 1 d . .
H17 H 0.0002 0.1780 0.1805 0.063 Uiso 1 1 calc R U
C18 C 0.1177(3) 0.11056(18) 0.1242(2) 0.0646(8) Uani 1 1 d . .
H18 H 0.1762 0.1463 0.1140 0.077 Uiso 1 1 calc R U
C19 C 0.1349(3) 0.0390(2) 0.0992(2) 0.0766(10) Uani 1 1 d . .
H19 H 0.2054 0.0261 0.0717 0.092 Uiso 1 1 calc R U
C20 C 0.0488(3) -0.0137(2) 0.1145(2) 0.0788(10) Uani 1 1 d . .
H20 H 0.0608 -0.0622 0.0970 0.095 Uiso 1 1 calc R U
C21 C -0.0549(3) 0.00491(16) 0.15571(18) 0.0588(7) Uani 1 1 d . .
H21 H -0.1131 -0.0311 0.1656 0.071 Uiso 1 1 calc R U
C22 C 0.3620(2) 0.19617(14) 0.39493(17) 0.0452(6) Uani 1 1 d . .
C23 C 0.4248(2) 0.19397(17) 0.4707(2) 0.0594(8) Uani 1 1 d . .
H23 H 0.3994 0.1628 0.5134 0.071 Uiso 1 1 calc R U
C24 C 0.5265(3) 0.2384(2) 0.4835(3) 0.0841(12) Uani 1 1 d . .
H24 H 0.5689 0.2367 0.5348 0.101 Uiso 1 1 calc R U
C25 C 0.5640(3) 0.2841(2) 0.4217(4) 0.1020(16) Uani 1 1 d . .
H25 H 0.6315 0.3141 0.4308 0.122 Uiso 1 1 calc R U
C26 C 0.5024(3) 0.28608(19) 0.3456(3) 0.0901(13) Uani 1 1 d . .
H26 H 0.5288 0.3173 0.3032 0.108 Uiso 1 1 calc R U
C27 C 0.4009(3) 0.24200(16) 0.3314(2) 0.0646(8) Uani 1 1 d . .
H27 H 0.3595 0.2433 0.2796 0.077 Uiso 1 1 calc R U
C28 C 0.1191(2) 0.26019(12) 0.50697(15) 0.0390(5) Uani 1 1 d . .
H28 H 0.1930 0.2393 0.5329 0.047 Uiso 1 1 calc R U
C29 C -0.0584(3) 0.26640(14) 0.58695(17) 0.0494(6) Uani 1 1 d . .
C30 C -0.0028(2) 0.34065(14) 0.58535(15) 0.0429(6) Uani 1 1 d . .
C31 C 0.1011(2) 0.33782(13) 0.53905(14) 0.0377(5) Uani 1 1 d . .
C32 C 0.1704(2) 0.40031(14) 0.52818(16) 0.0462(6) Uani 1 1 d . .
H32 H 0.2411 0.3987 0.4973 0.055 Uiso 1 1 calc R U
C33 C 0.1324(3) 0.46503(14) 0.56422(17) 0.0542(7) Uani 1 1 d . .
H33 H 0.1777 0.5079 0.5570 0.065 Uiso 1 1 calc R U
C34 C 0.0281(3) 0.46781(15) 0.61120(18) 0.0570(7) Uani 1 1 d . .
H34 H 0.0038 0.5122 0.6350 0.068 Uiso 1 1 calc R U
C35 C -0.0396(3) 0.40495(15) 0.62255(18) 0.0525(7) Uani 1 1 d . .
H35 H -0.1090 0.4060 0.6548 0.063 Uiso 1 1 calc R U
C36 C 0.7725(4) 0.3295(2) 0.2025(2) 0.0861(11) Uani 1 1 d . .
H36A H 0.8486 0.3231 0.1752 0.129 Uiso 1 1 calc R U
H36B H 0.7119 0.3448 0.1616 0.129 Uiso 1 1 calc R U
H36C H 0.7485 0.2836 0.2275 0.129 Uiso 1 1 calc R U
H4 H 0.005(2) 0.1780(10) 0.5427(18) 0.057(9) Uiso 1 1 d D .

loop_
_atom_site_aniso_label
_atom_site_aniso_U_11
_atom_site_aniso_U_22
_atom_site_aniso_U_33
_atom_site_aniso_U_23
_atom_site_aniso_U_13
_atom_site_aniso_U_12
Ni1 0.03130(17) 0.02469(16) 0.03951(18) -0.00019(12) -0.00346(12) 0.00096(11)
O1 0.0748(14) 0.0254(9) 0.0771(13) 0.0004(8) -0.0283(11) 0.0071(8)
O2 0.0424(10) 0.0300(9) 0.0598(11) -0.0011(8) -0.0123(8) 0.0045(7)
O3 0.0579(12) 0.0363(11) 0.1219(19) 0.0298(11) -0.0015(12) -0.0013(9)
O4 0.0793(15) 0.0611(14) 0.0919(17) -0.0108(11) 0.0417(14) -0.0143(11)
O5 0.104(2) 0.0732(16) 0.1014(19) -0.0123(14) -0.0405(15) 0.0397(14)
N1 0.0342(10) 0.0269(10) 0.0372(10) -0.0009(8) 0.0000(8) -0.0004(8)
N2 0.0329(10) 0.0265(9) 0.0392(10) -0.0006(8) -0.0016(8) 0.0007(8)
N3 0.0311(10) 0.0341(11) 0.0427(11) 0.0021(8) -0.0037(8) -0.0005(8)
N4 0.0639(14) 0.0248(11) 0.0501(13) 0.0034(9) 0.0089(11) -0.0022(10)
C1 0.0503(15) 0.0304(13) 0.0409(13) -0.0004(10) -0.0046(11) 0.0027(11)
C2 0.0388(13) 0.0250(11) 0.0405(13) -0.0013(9) 0.0006(10) -0.0018(9)
C3 0.0342(12) 0.0371(13) 0.0361(12) -0.0010(10) 0.0037(10) -0.0026(10)
C4 0.0355(12) 0.0366(12) 0.0365(12) -0.0019(10) 0.0044(10) 0.0035(10)
C5 0.0368(14) 0.0528(16) 0.0623(17) -0.0070(13) 0.0074(13) 0.0050(12)
C6 0.0444(16) 0.0614(19) 0.074(2) -0.0113(15) 0.0132(15) 0.0183(14)
C7 0.0671(19) 0.0437(16) 0.0656(18) -0.0154(13) 0.0066(15) 0.0190(14)
C8 0.0523(16) 0.0359(14) 0.0585(16) -0.0079(12) 0.0003(13) 0.0064(12)
C9 0.0394(13) 0.0312(12) 0.0335(12) -0.0030(9) -0.0009(10) 0.0055(10)
C10 0.0442(14) 0.0293(12) 0.0524(14) 0.0024(11) -0.0037(12) -0.0017(10)
C11 0.0394(13) 0.0334(13) 0.0484(14) 0.0039(10) -0.0051(11) -0.0071(10)
C12 0.0520(17) 0.072(2) 0.0608(18) 0.0184(15) 0.0064(14) -0.0054(15)
C13 0.0452(16) 0.088(2) 0.0571(18) -0.0063(16) 0.0125(14) -0.0004(15)
C14 0.0343(13) 0.0502(16) 0.0698(18) -0.0018(13) 0.0058(13) 0.0046(11)
C15 0.0433(14) 0.0505(16) 0.0464(14) 0.0059(12) -0.0131(12) -0.0001(12)
C16 0.0512(15) 0.0485(15) 0.0360(13) 0.0037(11) -0.0093(11) -0.0025(12)
C17 0.0646(18) 0.0445(15) 0.0473(15) 0.0065(12) 0.0014(14) -0.0002(13)
C18 0.068(2) 0.063(2) 0.0631(19) 0.0054(15) 0.0170(16) -0.0113(16)
C19 0.080(2) 0.075(2) 0.076(2) -0.0079(18) 0.0294(19) 0.0005(19)
C20 0.091(3) 0.063(2) 0.083(2) -0.0244(18) 0.025(2) -0.0046(19)
C21 0.0668(19) 0.0539(18) 0.0556(17) -0.0075(14) 0.0007(15) -0.0128(15)
C22 0.0351(13) 0.0383(14) 0.0624(17) -0.0104(12) 0.0072(12) -0.0020(11)
C23 0.0409(15) 0.0629(19) 0.0742(19) -0.0222(15) -0.0052(14) 0.0003(13)
C24 0.0521(19) 0.078(3) 0.121(3) -0.048(2) -0.014(2) -0.0032(18)
C25 0.050(2) 0.068(3) 0.188(5) -0.053(3) 0.013(3) -0.0153(18)
C26 0.067(2) 0.0479(19) 0.158(4) -0.006(2) 0.045(3) -0.0129(17)
C27 0.0542(17) 0.0525(18) 0.088(2) -0.0021(16) 0.0215(17) -0.0076(14)
C28 0.0441(14) 0.0322(12) 0.0405(13) 0.0014(10) -0.0055(11) 0.0038(10)
C29 0.0567(17) 0.0388(14) 0.0532(16) -0.0007(12) 0.0098(14) -0.0012(12)
C30 0.0492(15) 0.0368(13) 0.0425(13) -0.0016(11) -0.0001(12) 0.0021(11)
C31 0.0450(14) 0.0347(12) 0.0330(12) 0.0017(10) -0.0069(11) 0.0022(10)
C32 0.0538(16) 0.0418(14) 0.0427(14) -0.0039(11) -0.0042(12) -0.0112(12)
C33 0.081(2) 0.0351(14) 0.0462(15) -0.0007(11) -0.0119(15) -0.0124(13)
C34 0.080(2) 0.0354(15) 0.0548(17) -0.0099(12) -0.0104(16) 0.0090(14)
C35 0.0559(16) 0.0432(16) 0.0586(16) -0.0090(13) 0.0039(14) 0.0101(13)
C36 0.112(3) 0.065(2) 0.081(2) -0.0037(18) -0.027(2) 0.023(2)

loop_
_atom_type_symbol
_atom_type_description
_atom_type_scat_dispersion_real
_atom_type_scat_dispersion_imag
_atom_type_scat_source
C C 0.0033 0.0016 'International Tables Vol C Tables 4.2.6.8 and 6.1.1.4'
H H 0.0000 0.0000 'International Tables Vol C Tables 4.2.6.8 and 6.1.1.4'
N N 0.0061 0.0033 'International Tables Vol C Tables 4.2.6.8 and 6.1.1.4'
O O 0.0106 0.0060 'International Tables Vol C Tables 4.2.6.8 and 6.1.1.4'
Ni Ni 0.3393 1.1124 'International Tables Vol C Tables 4.2.6.8 and 6.1.1.4'

loop_
_geom_angle_atom_site_label_1
_geom_angle_atom_site_label_2
_geom_angle_atom_site_label_3
_geom_angle
N2 Ni1 N1 94.47(8)
N2 Ni1 O2 176.48(8)
N1 Ni1 O2 86.64(7)
N2 Ni1 N3 87.48(8)
N1 Ni1 N3 177.80(8)
O2 Ni1 N3 91.47(8)
C1 O2 Ni1 115.18(15)
C36 O5 H5 109.5
C3 N1 C2 121.47(19)
C3 N1 Ni1 128.05(16)
C2 N1 Ni1 110.41(14)
C10 N2 C9 121.62(19)
C10 N2 Ni1 113.23(15)
C9 N2 Ni1 125.15(15)
C14 N3 C15 109.42(19)
C14 N3 C11 105.11(18)
C15 N3 C11 112.95(19)
C14 N3 Ni1 112.89(15)
C15 N3 Ni1 109.28(15)
C11 N3 Ni1 107.19(13)
C29 N4 C28 114.1(2)
C29 N4 H4 119(2)
C28 N4 H4 125(2)
O1 C1 O2 124.8(2)
O1 C1 C2 119.9(2)
O2 C1 C2 115.3(2)
N1 C2 C1 106.91(18)
N1 C2 C28 110.23(17)
C1 C2 C28 110.60(19)
N1 C2 H2 109.7
C1 C2 H2 109.7
C28 C2 H2 109.7
N1 C3 C4 122.1(2)
N1 C3 C22 120.1(2)
C4 C3 C22 117.8(2)
C5 C4 C9 118.5(2)
C5 C4 C3 117.9(2)
C9 C4 C3 123.6(2)
C6 C5 C4 122.5(3)
C6 C5 H5A 118.8
C4 C5 H5A 118.8
C5 C6 C7 118.5(3)
C5 C6 H6 120.8
C7 C6 H6 120.8
C8 C7 C6 121.3(2)
C8 C7 H7 119.4
C6 C7 H7 119.4
C7 C8 C9 121.4(3)
C7 C8 H8 119.3
C9 C8 H8 119.3
N2 C9 C8 120.9(2)
N2 C9 C4 121.11(19)
C8 C9 C4 117.8(2)
O3 C10 N2 127.3(2)
O3 C10 C11 118.5(2)
N2 C10 C11 114.2(2)
N3 C11 C10 110.80(19)
N3 C11 C12 106.6(2)
C10 C11 C12 113.1(2)
N3 C11 H11 108.7
C10 C11 H11 108.7
C12 C11 H11 108.7
C13 C12 C11 104.8(2)
C13 C12 H12A 110.8
C11 C12 H12A 110.8
C13 C12 H12B 110.8
C11 C12 H12B 110.8
H12A C12 H12B 108.9
C14 C13 C12 102.6(2)
C14 C13 H13A 111.2
C12 C13 H13A 111.2
C14 C13 H13B 111.2
C12 C13 H13B 111.2
H13A C13 H13B 109.2
N3 C14 C13 103.9(2)
N3 C14 H14A 111.0
C13 C14 H14A 111.0
N3 C14 H14B 111.0
C13 C14 H14B 111.0
H14A C14 H14B 109.0
C16 C15 N3 112.87(19)
C16 C15 H15A 109.0
N3 C15 H15A 109.0
C16 C15 H15B 109.0
N3 C15 H15B 109.0
H15A C15 H15B 107.8
C21 C16 C17 118.0(3)
C21 C16 C15 122.2(3)
C17 C16 C15 119.7(2)
C18 C17 C16 121.3(3)
C18 C17 H17 119.4
C16 C17 H17 119.4
C19 C18 C17 119.3(3)
C19 C18 H18 120.3
C17 C18 H18 120.3
C18 C19 C20 120.4(3)
C18 C19 H19 119.8
C20 C19 H19 119.8
C19 C20 C21 120.1(3)
C19 C20 H20 120.0
C21 C20 H20 120.0
C20 C21 C16 120.9(3)
C20 C21 H21 119.6
C16 C21 H21 119.6
C23 C22 C27 119.8(3)
C23 C22 C3 121.3(2)
C27 C22 C3 118.9(2)
C22 C23 C24 120.0(3)
C22 C23 H23 120.0
C24 C23 H23 120.0
C25 C24 C23 120.3(4)
C25 C24 H24 119.8
C23 C24 H24 119.8
C24 C25 C26 120.0(3)
C24 C25 H25 120.0
C26 C25 H25 120.0
C25 C26 C27 120.6(4)
C25 C26 H26 119.7
C27 C26 H26 119.7
C22 C27 C26 119.3(4)
C22 C27 H27 120.4
C26 C27 H27 120.4
N4 C28 C31 101.52(19)
N4 C28 C2 113.14(19)
C31 C28 C2 113.70(18)
N4 C28 H28 109.4
C31 C28 H28 109.4
C2 C28 H28 109.4
O4 C29 N4 126.0(3)
O4 C29 C30 128.2(3)
N4 C29 C30 105.9(2)
C35 C30 C31 121.3(2)
C35 C30 C29 129.6(3)
C31 C30 C29 109.0(2)
C30 C31 C32 120.5(2)
C30 C31 C28 109.4(2)
C32 C31 C28 130.1(2)
C33 C32 C31 118.2(3)
C33 C32 H32 120.9
C31 C32 H32 120.9
C32 C33 C34 121.3(3)
C32 C33 H33 119.3
C34 C33 H33 119.3
C35 C34 C33 120.0(2)
C35 C34 H34 120.0
C33 C34 H34 120.0
C30 C35 C34 118.6(3)
C30 C35 H35 120.7
C34 C35 H35 120.7
O5 C36 H36A 109.5
O5 C36 H36B 109.5
H36A C36 H36B 109.5
O5 C36 H36C 109.5
H36A C36 H36C 109.5
H36B C36 H36C 109.5

loop_
_geom_bond_atom_site_label_1
_geom_bond_atom_site_label_2
_geom_bond_distance
Ni1 N2 1.8368(18)
Ni1 N1 1.8491(18)
Ni1 O2 1.8621(16)
Ni1 N3 1.9344(18)
O1 C1 1.220(3)
O2 C1 1.283(3)
O3 C10 1.215(3)
O4 C29 1.216(3)
O5 C36 1.386(4)
O5 H5 0.8200
N1 C3 1.293(3)
N1 C2 1.482(3)
N2 C10 1.357(3)
N2 C9 1.391(3)
N3 C14 1.498(3)
N3 C15 1.504(3)
N3 C11 1.504(3)
N4 C29 1.353(3)
N4 C28 1.455(3)
N4 H4 0.815(17)
C1 C2 1.520(3)
C2 C28 1.553(3)
C2 H2 0.9800
C3 C4 1.462(3)
C3 C22 1.498(3)
C4 C5 1.406(3)
C4 C9 1.413(3)
C5 C6 1.370(4)
C5 H5A 0.9300
C6 C7 1.377(4)
C6 H6 0.9300
C7 C8 1.371(4)
C7 H7 0.9300
C8 C9 1.407(3)
C8 H8 0.9300
C10 C11 1.510(3)
C11 C12 1.519(4)
C11 H11 0.9800
C12 C13 1.504(4)
C12 H12A 0.9700
C12 H12B 0.9700
C13 C14 1.501(4)
C13 H13A 0.9700
C13 H13B 0.9700
C14 H14A 0.9700
C14 H14B 0.9700
C15 C16 1.501(4)
C15 H15A 0.9700
C15 H15B 0.9700
C16 C21 1.378(4)
C16 C17 1.388(4)
C17 C18 1.376(4)
C17 H17 0.9300
C18 C19 1.368(4)
C18 H18 0.9300
C19 C20 1.371(5)
C19 H19 0.9300
C20 C21 1.372(5)
C20 H20 0.9300
C21 H21 0.9300
C22 C23 1.374(4)
C22 C27 1.381(4)
C23 C24 1.391(4)
C23 H23 0.9300
C24 C25 1.354(6)
C24 H24 0.9300
C25 C26 1.372(6)
C25 H25 0.9300
C26 C27 1.388(5)
C26 H26 0.9300
C27 H27 0.9300
C28 C31 1.508(3)
C28 H28 0.9800
C29 C30 1.477(4)
C30 C35 1.370(3)
C30 C31 1.375(3)
C31 C32 1.378(3)
C32 C33 1.372(4)
C32 H32 0.9300
C33 C34 1.386(4)
C33 H33 0.9300
C34 C35 1.374(4)
C34 H34 0.9300
C35 H35 0.9300
C36 H36A 0.9600
C36 H36B 0.9600
C36 H36C 0.9600

loop_
_geom_torsion_atom_site_label_1
_geom_torsion_atom_site_label_2
_geom_torsion_atom_site_label_3
_geom_torsion_atom_site_label_4
_geom_torsion
N1 Ni1 O2 C1 -9.58(17)
N3 Ni1 O2 C1 169.29(17)
N2 Ni1 N1 C3 19.6(2)
O2 Ni1 N1 C3 -157.1(2)
N2 Ni1 N1 C2 -163.50(14)
O2 Ni1 N1 C2 19.85(14)
N1 Ni1 N2 C10 153.84(16)
N3 Ni1 N2 C10 -25.14(17)
N1 Ni1 N2 C9 -25.32(18)
N3 Ni1 N2 C9 155.69(18)
Ni1 O2 C1 O1 177.1(2)
Ni1 O2 C1 C2 -3.5(3)
C3 N1 C2 C1 152.3(2)
Ni1 N1 C2 C1 -24.9(2)
C3 N1 C2 C28 -87.5(2)
Ni1 N1 C2 C28 95.39(18)
O1 C1 C2 N1 -162.0(2)
O2 C1 C2 N1 18.6(3)
O1 C1 C2 C28 78.0(3)
O2 C1 C2 C28 -101.4(2)
C2 N1 C3 C4 177.93(19)
Ni1 N1 C3 C4 -5.5(3)
C2 N1 C3 C22 -4.2(3)
Ni1 N1 C3 C22 172.40(17)
N1 C3 C4 C5 170.7(2)
C22 C3 C4 C5 -7.2(3)
N1 C3 C4 C9 -10.3(4)
C22 C3 C4 C9 171.8(2)
C9 C4 C5 C6 1.8(4)
C3 C4 C5 C6 -179.2(3)
C4 C5 C6 C7 -0.6(4)
C5 C6 C7 C8 -0.7(5)
C6 C7 C8 C9 0.7(4)
C10 N2 C9 C8 23.3(3)
Ni1 N2 C9 C8 -157.64(18)
C10 N2 C9 C4 -161.2(2)
Ni1 N2 C9 C4 17.9(3)
C7 C8 C9 N2 176.2(2)
C7 C8 C9 C4 0.5(4)
C5 C4 C9 N2 -177.4(2)
C3 C4 C9 N2 3.7(3)
C5 C4 C9 C8 -1.7(3)
C3 C4 C9 C8 179.4(2)
C9 N2 C10 O3 20.7(4)
Ni1 N2 C10 O3 -158.5(3)
C9 N2 C10 C11 -159.1(2)
Ni1 N2 C10 C11 21.7(3)
C14 N3 C11 C10 -134.9(2)
C15 N3 C11 C10 105.9(2)
Ni1 N3 C11 C10 -14.5(2)
C14 N3 C11 C12 -11.4(2)
C15 N3 C11 C12 -130.7(2)
Ni1 N3 C11 C12 108.93(18)
O3 C10 C11 N3 176.6(2)
N2 C10 C11 N3 -3.6(3)
O3 C10 C11 C12 57.0(3)
N2 C10 C11 C12 -123.2(2)
N3 C11 C12 C13 -14.2(3)
C10 C11 C12 C13 107.8(2)
C11 C12 C13 C14 34.2(3)
C15 N3 C14 C13 154.5(2)
C11 N3 C14 C13 32.9(3)
Ni1 N3 C14 C13 -83.6(2)
C12 C13 C14 N3 -41.7(3)
C14 N3 C15 C16 168.4(2)
C11 N3 C15 C16 -74.9(3)
Ni1 N3 C15 C16 44.3(2)
N3 C15 C16 C21 90.5(3)
N3 C15 C16 C17 -86.8(3)
C21 C16 C17 C18 -2.4(4)
C15 C16 C17 C18 174.9(3)
C16 C17 C18 C19 1.7(5)
C17 C18 C19 C20 -0.2(5)
C18 C19 C20 C21 -0.5(6)
C19 C20 C21 C16 -0.3(5)
C17 C16 C21 C20 1.8(4)
C15 C16 C21 C20 -175.6(3)
N1 C3 C22 C23 101.6(3)
C4 C3 C22 C23 -80.4(3)
N1 C3 C22 C27 -79.2(3)
C4 C3 C22 C27 98.8(3)
C27 C22 C23 C24 0.7(4)
C3 C22 C23 C24 179.9(3)
C22 C23 C24 C25 0.1(5)
C23 C24 C25 C26 -0.7(6)
C24 C25 C26 C27 0.5(6)
C23 C22 C27 C26 -0.9(4)
C3 C22 C27 C26 179.9(3)
C25 C26 C27 C22 0.3(5)
C29 N4 C28 C31 -1.4(3)
C29 N4 C28 C2 -123.6(2)
N1 C2 C28 N4 -65.2(2)
C1 C2 C28 N4 52.8(2)
N1 C2 C28 C31 179.68(19)
C1 C2 C28 C31 -62.3(3)
C28 N4 C29 O4 -177.7(3)
C28 N4 C29 C30 1.6(3)
O4 C29 C30 C35 -0.8(5)
N4 C29 C30 C35 179.9(3)
O4 C29 C30 C31 178.2(3)
N4 C29 C30 C31 -1.1(3)
C35 C30 C31 C32 -0.7(4)
C29 C30 C31 C32 -179.8(2)
C35 C30 C31 C28 179.3(2)
C29 C30 C31 C28 0.2(3)
N4 C28 C31 C30 0.6(2)
C2 C28 C31 C30 122.5(2)
N4 C28 C31 C32 -179.3(2)
C2 C28 C31 C32 -57.5(3)
C30 C31 C32 C33 -0.4(4)
C28 C31 C32 C33 179.5(2)
C31 C32 C33 C34 0.7(4)
C32 C33 C34 C35 0.1(4)
C31 C30 C35 C34 1.5(4)
C29 C30 C35 C34 -179.6(3)
C33 C34 C35 C30 -1.2(4)
